data_2239524
loop_
_publ_author_name
'Mazurek, Jaroslaw'
'Hoffmann, Marcel'
'Fernandez Casares, Anna'
'Cox, Phillip D.'
'Minardi, Mathew D.'

_publ_section_title
;
 Buprenorphine
;
_journal_issue 6
_journal_name_full 'Acta Crystallographica Section E'
_journal_page_first o635
_journal_paper_doi 10.1107/S1600536814009672
_journal_volume 70
_journal_year 2014
_chemical_formula_iupac 'C29 H41 N O4'
_chemical_formula_moiety 'C29 H41 N O4'
_chemical_formula_sum 'C29 H41 N O4'
_chemical_formula_weight 467.63
_chemical_melting_point 492.15
_chemical_name_common Buprenorphine
_chemical_name_systematic
(2<i>S</i>)-2-[(5<i>R</i>,6<i>R</i>,7<i>R</i>,14<i>S</i>)-9\a-Cyclopropylmethyl-3-hydroxy-6-methoxy-4,5-epoxy-6,14-ethanomorphinan-7-yl]-3,3-dimethylbutan-2-ol
_space_group_IT_number 4
_symmetry_cell_setting monoclinic
_symmetry_space_group_name_Hall 'P 2yb'
_symmetry_space_group_name_H-M 'P 1 21 1'
_atom_sites_solution_hydrogens geom
_atom_sites_solution_primary direct
_atom_sites_solution_secondary difmap
_cell_angle_alpha 90.00
_cell_angle_beta 108.796(5)
_cell_angle_gamma 90.00
_cell_formula_units_Z 2
_cell_length_a 9.8154(6)
_cell_length_b 10.4283(9)
_cell_length_c 13.4508(9)
_cell_measurement_reflns_used 6648
_cell_measurement_temperature 296(2)
_cell_measurement_theta_max 32.577
_cell_measurement_theta_min 0.998
_cell_volume 1303.37(17)
_computing_cell_refinement 'SCALEPACK (Otwinowski & Minor, 1997)'
_computing_data_collection 'COLLECT (Hooft, 1998)'
_computing_data_reduction 'DENZO and SCALEPACK (Otwinowski & Minor, 1997)'
_computing_molecular_graphics 'Mercury (Macrae <i>et al.</i>, 2008)'
_computing_publication_material 'enCIFer (Allen <i>et al.</i>, 2004)'
_computing_structure_refinement 'SHELXL97 (Sheldrick, 2008)'
_computing_structure_solution 'SHELXS97 (Sheldrick, 2008)'
_diffrn_ambient_temperature 296(2)
_diffrn_detector_area_resol_mean 9
_diffrn_measured_fraction_theta_full 0.981
_diffrn_measured_fraction_theta_max 0.981
_diffrn_measurement_device '95mm CCD camera on \k-goniostat'
_diffrn_measurement_device_type 'Bruker KappaCCD'
_diffrn_measurement_method CCD
_diffrn_radiation_monochromator 'horizonally mounted graphite crystal'
_diffrn_radiation_source 'fine-focus sealed tube'
_diffrn_radiation_type MoK\a
_diffrn_radiation_wavelength 0.71073
_diffrn_reflns_av_R_equivalents 0.0255
_diffrn_reflns_av_sigmaI/netI 0.0250
_diffrn_reflns_limit_h_max 14
_diffrn_reflns_limit_h_min -14
_diffrn_reflns_limit_k_max 15
_diffrn_reflns_limit_k_min -15
_diffrn_reflns_limit_l_max 20
_diffrn_reflns_limit_l_min -20
_diffrn_reflns_number 14483
_diffrn_reflns_theta_full 32.61
_diffrn_reflns_theta_max 32.61
_diffrn_reflns_theta_min 3.79
_exptl_absorpt_coefficient_mu 0.078
_exptl_absorpt_correction_type none
_exptl_absorpt_process_details none
_exptl_crystal_colour colourless
_exptl_crystal_density_diffrn 1.192
_exptl_crystal_density_method 'not measured'
_exptl_crystal_description Block
_exptl_crystal_F_000 508
_exptl_crystal_size_max 0.45
_exptl_crystal_size_mid 0.45
_exptl_crystal_size_min 0.25
_refine_diff_density_max 0.317
_refine_diff_density_min -0.313
_refine_ls_extinction_method none
_refine_ls_goodness_of_fit_ref 1.035
_refine_ls_hydrogen_treatment mixed
_refine_ls_matrix_type full
_refine_ls_number_parameters 352
_refine_ls_number_reflns 4886
_refine_ls_number_restraints 112
_refine_ls_restrained_S_all 1.051
_refine_ls_R_factor_all 0.0602
_refine_ls_R_factor_gt 0.0521
_refine_ls_shift/su_max 0.007
_refine_ls_shift/su_mean 0.002
_refine_ls_structure_factor_coef Fsqd
_refine_ls_weighting_details 'calc w=1/[\s^2^(Fo^2^)+(0.0762P)^2^+0.1599P] where P=(Fo^2^+2Fc^2^)/3'
_refine_ls_weighting_scheme calc
_refine_ls_wR_factor_gt 0.1370
_refine_ls_wR_factor_ref 0.1455
_reflns_number_gt 4312
_reflns_number_total 4886
_reflns_threshold_expression I>2sigma(I)
_cod_data_source_file gk2610sup1.cf
_cod_data_source_block I
_cod_original_cell_volume 1303.37(16)
_cod_original_sg_symbol_H-M 'P 21'
_cod_database_code 2239524
_cod_database_fobs_code 2239524

loop_
_symmetry_equiv_pos_as_xyz
'x, y, z'
'-x, y+1/2, -z'

loop_
_atom_site_type_symbol
_atom_site_label
_atom_site_fract_x
_atom_site_fract_y
_atom_site_fract_z
_atom_site_U_iso_or_equiv
_atom_site_adp_type
_atom_site_calc_flag
_atom_site_refinement_flags
_atom_site_occupancy
_atom_site_symmetry_multiplicity
_atom_site_disorder_assembly
_atom_site_disorder_group
O O1 0.79854(19) 0.6680(2) 0.14153(17) 0.0696(5) Uani d . 1 1 . .
H H1A 0.754(4) 0.621(4) 0.086(3) 0.078(10) Uiso d . 1 1 . .
C C2 0.7100(2) 0.6599(2) 0.20083(17) 0.0492(4) Uani d . 1 1 . .
C C3 0.59432(19) 0.57569(18) 0.18247(14) 0.0408(3) Uani d . 1 1 A .
O O4 0.55939(15) 0.48055(14) 0.10755(10) 0.0442(3) Uani d . 1 1 . .
C C5 0.44475(17) 0.40252(17) 0.12545(12) 0.0352(3) Uani d . 1 1 . .
H H5A 0.3618 0.4015 0.0609 0.042 Uiso calc R 1 1 . .
C C6 0.48701(18) 0.26326(17) 0.15977(13) 0.0378(3) Uani d . 1 1 . .
O O7 0.51953(16) 0.19164(15) 0.07950(13) 0.0520(4) Uani d . 1 1 . .
C C8 0.6421(3) 0.2234(3) 0.0510(3) 0.0751(9) Uani d . 1 1 . .
H H8A 0.6489 0.1664 -0.0032 0.113 Uiso calc R 1 1 . .
H H8B 0.7270 0.2153 0.1112 0.113 Uiso calc R 1 1 . .
H H8C 0.6338 0.3101 0.0258 0.113 Uiso calc R 1 1 . .
C C9 0.34273(18) 0.20874(16) 0.17199(13) 0.0355(3) Uani d . 1 1 . .
H H9A 0.2657 0.2508 0.1163 0.043 Uiso calc R 1 1 . .
C C10 0.3121(2) 0.06174(16) 0.15353(14) 0.0410(3) Uani d . 1 1 . .
O O11 0.30844(16) 0.03344(14) 0.04772(11) 0.0463(3) Uani d . 1 1 . .
H H11A 0.401(3) 0.054(3) 0.050(2) 0.056(7) Uiso d . 1 1 . .
C C12 0.4294(3) -0.0206(2) 0.2276(2) 0.0634(6) Uani d . 1 1 . .
H H12A 0.5217 0.0071 0.2256 0.095 Uiso calc R 1 1 . .
H H12B 0.4145 -0.1087 0.2060 0.095 Uiso calc R 1 1 . .
H H12C 0.4259 -0.0123 0.2978 0.095 Uiso calc R 1 1 . .
C C13 0.1567(3) 0.0210(2) 0.15323(18) 0.0512(4) Uani d . 1 1 . .
C C14 0.0423(3) 0.1179(3) 0.0930(3) 0.0660(7) Uani d . 1 1 . .
H H14A -0.0506 0.0906 0.0941 0.099 Uiso calc R 1 1 . .
H H14B 0.0418 0.1233 0.0216 0.099 Uiso calc R 1 1 . .
H H14C 0.0641 0.2006 0.1256 0.099 Uiso calc R 1 1 . .
C C15 0.1171(4) -0.1091(3) 0.0959(3) 0.0722(7) Uani d . 1 1 . .
H H15A 0.0227 -0.1344 0.0951 0.108 Uiso calc R 1 1 . .
H H15B 0.1858 -0.1729 0.1319 0.108 Uiso calc R 1 1 . .
H H15C 0.1181 -0.1006 0.0251 0.108 Uiso calc R 1 1 . .
C C16 0.1457(4) 0.0033(3) 0.2641(2) 0.0775(9) Uani d . 1 1 . .
H H16A 0.0492 -0.0211 0.2587 0.116 Uiso calc R 1 1 . .
H H16B 0.1696 0.0825 0.3023 0.116 Uiso calc R 1 1 . .
H H16C 0.2114 -0.0624 0.3005 0.116 Uiso calc R 1 1 . .
C C17 0.3285(3) 0.26244(19) 0.27611(15) 0.0467(4) Uani d . 1 1 . .
H H17A 0.2287 0.2835 0.2661 0.056 Uiso calc R 1 1 . .
H H17B 0.3588 0.1978 0.3307 0.056 Uiso calc R 1 1 . .
C C18 0.4216(2) 0.38261(19) 0.30967(13) 0.0449(4) Uani d . 1 1 . .
C C19 0.5770(3) 0.3344(2) 0.35075(16) 0.0557(5) Uani d . 1 1 . .
H H19A 0.5886 0.2774 0.4099 0.067 Uiso calc R 1 1 . .
H H19B 0.6420 0.4063 0.3745 0.067 Uiso calc R 1 1 . .
C C20 0.6138(2) 0.2624(2) 0.26239(17) 0.0531(5) Uani d . 1 1 . .
H H20A 0.6965 0.3024 0.2507 0.064 Uiso calc R 1 1 . .
H H20B 0.6392 0.1744 0.2840 0.064 Uiso calc R 1 1 . .
C C21 0.40045(19) 0.46967(16) 0.21299(12) 0.0366(3) Uani d . 1 1 A .
C C22 0.2464(2) 0.5222(2) 0.17321(18) 0.0498(4) Uani d . 1 1 . .
H H22A 0.2390 0.5842 0.1180 0.060 Uiso calc R 1 1 . .
H H22B 0.1805 0.4524 0.1433 0.060 Uiso calc R 1 1 . .
C C23 0.2020(3) 0.5858(3) 0.2599(3) 0.0722(8) Uani d . 1 1 A .
H H23A 0.2542 0.6656 0.2803 0.087 Uiso calc R 1 1 . .
H H23B 0.1000 0.6053 0.2342 0.087 Uiso calc R 1 1 . .
N N24 0.2327(3) 0.5006(2) 0.3518(2) 0.0752(7) Uani d . 1 1 . .
C C25 0.1960(6) 0.5433(5) 0.4459(4) 0.0546(11) Uani d P 0.612(8) 1 A 1
H H25A 0.2198 0.6332 0.4601 0.065 Uiso calc PR 0.612(8) 1 A 1
H H25B 0.2495 0.4937 0.5070 0.065 Uiso calc PR 0.612(8) 1 A 1
C C25A 0.1310(9) 0.5706(7) 0.3988(7) 0.0579(17) Uani d P 0.388(8) 1 A 2
H H25C 0.1742 0.6493 0.4331 0.069 Uiso calc PR 0.388(8) 1 A 2
H H25D 0.0407 0.5908 0.3450 0.069 Uiso calc PR 0.388(8) 1 A 2
C C26 0.0370(5) 0.5228(7) 0.4219(4) 0.0817(19) Uani d PDU 0.612(8) 1 A 1
H H26 -0.0280 0.5633 0.3586 0.098 Uiso calc PR 0.612(8) 1 A 1
C C27 -0.0006(12) 0.3835(9) 0.4492(6) 0.101(3) Uani d PDU 0.612(8) 1 A 1
H H27A -0.0864 0.3432 0.4024 0.122 Uiso calc PR 0.612(8) 1 A 1
H H27B 0.0784 0.3255 0.4820 0.122 Uiso calc PR 0.612(8) 1 A 1
C C28 -0.0193(12) 0.4978(15) 0.5104(10) 0.111(4) Uani d PDU 0.612(8) 1 A 1
H H28A -0.1169 0.5251 0.5018 0.133 Uiso calc PR 0.612(8) 1 A 1
H H28B 0.0473 0.5075 0.5811 0.133 Uiso calc PR 0.612(8) 1 A 1
C C26A 0.1090(8) 0.4783(8) 0.4756(5) 0.068(2) Uani d PDU 0.388(8) 1 A 2
H H26A 0.1901 0.4331 0.5253 0.082 Uiso calc PR 0.388(8) 1 A 2
C C27A -0.0235(18) 0.407(2) 0.4081(16) 0.143(6) Uani d PDU 0.388(8) 1 A 2
H H27C -0.0687 0.4359 0.3366 0.171 Uiso calc PR 0.388(8) 1 A 2
H H27D -0.0275 0.3148 0.4182 0.171 Uiso calc PR 0.388(8) 1 A 2
C C28A -0.031(2) 0.492(3) 0.495(2) 0.129(7) Uani d PDU 0.388(8) 1 A 2
H H28C -0.0410 0.4516 0.5570 0.155 Uiso calc PR 0.388(8) 1 A 2
H H28D -0.0822 0.5725 0.4755 0.155 Uiso calc PR 0.388(8) 1 A 2
C C29 0.3847(3) 0.4674(2) 0.39174(18) 0.0652(7) Uani d . 1 1 A .
H H29A 0.3989 0.4147 0.4546 0.078 Uiso calc R 1 1 . .
C C30 0.4872(4) 0.5871(3) 0.4255(2) 0.0727(8) Uani d . 1 1 . .
H H30A 0.4337 0.6566 0.4434 0.087 Uiso calc R 1 1 A .
H H30B 0.5656 0.5651 0.4884 0.087 Uiso calc R 1 1 . .
C C31 0.5502(3) 0.6346(2) 0.34350(17) 0.0512(4) Uani d . 1 1 A .
C C32 0.51126(19) 0.57300(18) 0.24722(14) 0.0407(3) Uani d . 1 1 . .
C C33 0.6662(3) 0.7197(2) 0.36339(19) 0.0595(5) Uani d . 1 1 . .
H H33A 0.6944 0.7668 0.4254 0.071 Uiso calc R 1 1 A .
C C34 0.7396(2) 0.7347(2) 0.2915(2) 0.0567(5) Uani d . 1 1 A .
H H34A 0.8112 0.7968 0.3042 0.068 Uiso calc R 1 1 . .

loop_
_atom_site_aniso_label
_atom_site_aniso_U_11
_atom_site_aniso_U_22
_atom_site_aniso_U_33
_atom_site_aniso_U_12
_atom_site_aniso_U_13
_atom_site_aniso_U_23
O1 0.0602(9) 0.0785(13) 0.0795(12) -0.0284(9) 0.0357(9) -0.0159(10)
C2 0.0464(9) 0.0461(10) 0.0558(10) -0.0073(8) 0.0174(8) -0.0025(8)
C3 0.0458(8) 0.0371(8) 0.0408(7) -0.0032(7) 0.0158(6) -0.0005(6)
O4 0.0529(7) 0.0451(7) 0.0428(6) -0.0126(6) 0.0267(5) -0.0058(5)
C5 0.0413(7) 0.0379(7) 0.0308(6) -0.0052(6) 0.0177(5) -0.0017(6)
C6 0.0422(7) 0.0368(7) 0.0390(7) -0.0003(6) 0.0197(6) -0.0058(6)
O7 0.0526(7) 0.0521(8) 0.0643(8) -0.0096(6) 0.0368(6) -0.0220(7)
C8 0.0686(13) 0.0789(17) 0.103(2) -0.0219(14) 0.0626(14) -0.0399(16)
C9 0.0454(8) 0.0309(6) 0.0366(7) 0.0013(6) 0.0219(6) -0.0002(6)
C10 0.0550(9) 0.0303(7) 0.0450(8) 0.0014(6) 0.0264(7) 0.0003(6)
O11 0.0568(7) 0.0429(7) 0.0489(6) -0.0055(6) 0.0304(6) -0.0113(5)
C12 0.0773(15) 0.0390(10) 0.0713(14) 0.0109(10) 0.0204(12) 0.0095(10)
C13 0.0661(11) 0.0370(8) 0.0646(11) -0.0087(8) 0.0406(10) -0.0049(8)
C14 0.0492(11) 0.0595(14) 0.0966(18) -0.0044(10) 0.0339(12) -0.0078(13)
C15 0.0888(18) 0.0478(12) 0.097(2) -0.0240(12) 0.0537(16) -0.0190(13)
C16 0.117(2) 0.0613(15) 0.0815(16) -0.0256(16) 0.0692(17) -0.0056(13)
C17 0.0724(12) 0.0366(8) 0.0426(8) -0.0043(8) 0.0348(8) -0.0019(7)
C18 0.0703(11) 0.0386(8) 0.0337(7) -0.0049(8) 0.0277(7) -0.0026(6)
C19 0.0773(14) 0.0489(10) 0.0340(8) 0.0003(10) 0.0082(9) 0.0052(8)
C20 0.0517(10) 0.0477(10) 0.0543(10) 0.0058(8) 0.0093(8) -0.0023(9)
C21 0.0461(8) 0.0340(7) 0.0359(7) -0.0009(6) 0.0216(6) -0.0008(6)
C22 0.0485(9) 0.0411(9) 0.0671(12) 0.0013(8) 0.0289(9) 0.0010(8)
C23 0.0728(14) 0.0496(12) 0.117(2) -0.0031(11) 0.0626(15) -0.0192(14)
N24 0.1076(17) 0.0555(11) 0.0982(16) -0.0207(12) 0.0827(15) -0.0271(11)
C25 0.072(3) 0.0528(19) 0.052(2) 0.0074(19) 0.038(2) -0.0066(17)
C25A 0.068(4) 0.056(3) 0.060(4) 0.022(3) 0.034(3) 0.003(3)
C26 0.065(3) 0.127(5) 0.064(2) 0.040(3) 0.035(2) 0.012(3)
C27 0.074(4) 0.132(7) 0.089(5) -0.023(4) 0.014(3) 0.043(5)
C28 0.094(5) 0.174(9) 0.095(5) 0.058(6) 0.074(5) 0.054(5)
C26A 0.074(4) 0.085(5) 0.063(4) 0.029(4) 0.047(3) 0.020(4)
C27A 0.082(8) 0.177(14) 0.174(14) -0.044(9) 0.048(10) -0.034(12)
C28A 0.099(10) 0.180(15) 0.119(12) 0.023(11) 0.051(8) 0.036(12)
C29 0.114(2) 0.0501(12) 0.0533(10) -0.0199(13) 0.0572(13) -0.0161(10)
C30 0.115(2) 0.0607(14) 0.0589(12) -0.0255(15) 0.0515(13) -0.0260(12)
C31 0.0679(12) 0.0413(9) 0.0486(10) -0.0064(9) 0.0245(9) -0.0119(8)
C32 0.0480(8) 0.0356(8) 0.0402(7) -0.0018(7) 0.0166(6) -0.0023(6)
C33 0.0744(14) 0.0455(10) 0.0571(11) -0.0099(10) 0.0190(10) -0.0178(9)
C34 0.0542(10) 0.0452(10) 0.0675(13) -0.0122(9) 0.0154(9) -0.0108(10)

loop_
_atom_type_symbol
_atom_type_description
_atom_type_scat_dispersion_real
_atom_type_scat_dispersion_imag
_atom_type_scat_source
C C 0.0033 0.0016 'International Tables Vol C Tables 4.2.6.8 and 6.1.1.4'
H H 0.0000 0.0000 'International Tables Vol C Tables 4.2.6.8 and 6.1.1.4'
N N 0.0061 0.0033 'International Tables Vol C Tables 4.2.6.8 and 6.1.1.4'
O O 0.0106 0.0060 'International Tables Vol C Tables 4.2.6.8 and 6.1.1.4'

loop_
_geom_angle_atom_site_label_1
_geom_angle_atom_site_label_2
_geom_angle_atom_site_label_3
_geom_angle
_geom_angle_publ_flag
C2 O1 H1A 103(2) no
O1 C2 C3 125.0(2) no
O1 C2 C34 119.08(19) no
C3 C2 C34 115.77(19) no
C32 C3 O4 113.03(15) no
C32 C3 C2 121.17(17) no
O4 C3 C2 125.50(17) no
C3 O4 C5 107.60(12) no
O4 C5 C6 115.14(14) no
O4 C5 C21 106.95(13) no
C6 C5 C21 108.25(12) no
O4 C5 H5A 108.8 no
C6 C5 H5A 108.8 no
C21 C5 H5A 108.8 no
O7 C6 C20 111.26(15) no
O7 C6 C5 111.72(14) no
C20 C6 C5 109.76(15) no
O7 C6 C9 108.39(13) no
C20 C6 C9 113.49(15) no
C5 C6 C9 101.90(13) no
C8 O7 C6 119.87(16) no
O7 C8 H8A 109.5 no
O7 C8 H8B 109.5 no
H8A C8 H8B 109.5 no
O7 C8 H8C 109.5 no
H8A C8 H8C 109.5 no
H8B C8 H8C 109.5 no
C17 C9 C10 115.25(14) no
C17 C9 C6 107.89(14) no
C10 C9 C6 117.87(13) no
C17 C9 H9A 104.8 no
C10 C9 H9A 104.8 no
C6 C9 H9A 104.8 no
O11 C10 C12 107.66(16) no
O11 C10 C9 107.40(14) no
C12 C10 C9 112.49(17) no
O11 C10 C13 103.00(16) no
C12 C10 C13 112.04(18) no
C9 C10 C13 113.52(14) no
C10 O11 H11A 101.6(16) no
C10 C12 H12A 109.5 no
C10 C12 H12B 109.5 no
H12A C12 H12B 109.5 no
C10 C12 H12C 109.5 no
H12A C12 H12C 109.5 no
H12B C12 H12C 109.5 no
C14 C13 C16 108.8(2) no
C14 C13 C15 106.9(2) no
C16 C13 C15 107.1(2) no
C14 C13 C10 111.42(17) no
C16 C13 C10 113.5(2) no
C15 C13 C10 108.93(18) no
C13 C14 H14A 109.5 no
C13 C14 H14B 109.5 no
H14A C14 H14B 109.5 no
C13 C14 H14C 109.5 no
H14A C14 H14C 109.5 no
H14B C14 H14C 109.5 no
C13 C15 H15A 109.5 no
C13 C15 H15B 109.5 no
H15A C15 H15B 109.5 no
C13 C15 H15C 109.5 no
H15A C15 H15C 109.5 no
H15B C15 H15C 109.5 no
C13 C16 H16A 109.5 no
C13 C16 H16B 109.5 no
H16A C16 H16B 109.5 no
C13 C16 H16C 109.5 no
H16A C16 H16C 109.5 no
H16B C16 H16C 109.5 no
C18 C17 C9 109.96(14) no
C18 C17 H17A 109.7 no
C9 C17 H17A 109.7 no
C18 C17 H17B 109.7 no
C9 C17 H17B 109.7 no
H17A C17 H17B 108.2 no
C19 C18 C17 105.59(17) no
C19 C18 C21 110.22(16) no
C17 C18 C21 109.11(14) no
C19 C18 C29 111.45(18) no
C17 C18 C29 115.04(16) no
C21 C18 C29 105.44(16) no
C18 C19 C20 109.58(16) no
C18 C19 H19A 109.8 no
C20 C19 H19A 109.8 no
C18 C19 H19B 109.8 no
C20 C19 H19B 109.8 no
H19A C19 H19B 108.2 no
C6 C20 C19 111.52(17) no
C6 C20 H20A 109.3 no
C19 C20 H20A 109.3 no
C6 C20 H20B 109.3 no
C19 C20 H20B 109.3 no
H20A C20 H20B 108.0 no
C32 C21 C22 112.84(15) no
C32 C21 C18 106.10(14) no
C22 C21 C18 110.72(15) no
C32 C21 C5 101.87(13) no
C22 C21 C5 112.53(15) no
C18 C21 C5 112.33(14) no
C23 C22 C21 112.4(2) no
C23 C22 H22A 109.1 no
C21 C22 H22A 109.1 no
C23 C22 H22B 109.1 no
C21 C22 H22B 109.1 no
H22A C22 H22B 107.8 no
N24 C23 C22 110.4(2) no
N24 C23 H23A 109.6 no
C22 C23 H23A 109.6 no
N24 C23 H23B 109.6 no
C22 C23 H23B 109.6 no
H23A C23 H23B 108.1 no
C29 N24 C23 111.19(18) no
C29 N24 C25 104.9(3) no
C23 N24 C25 119.5(3) no
C29 N24 C25A 133.6(4) no
C23 N24 C25A 94.3(4) no
N24 C25 C26 107.0(4) no
N24 C25 H25A 110.3 no
C26 C25 H25A 110.3 no
N24 C25 H25B 110.3 no
C26 C25 H25B 110.3 no
H25A C25 H25B 108.6 no
C28 C26 C25 118.7(7) no
C28 C26 C27 58.4(5) no
C25 C26 C27 112.8(6) no
C28 C26 H26 117.7 no
C25 C26 H26 117.7 no
C27 C26 H26 117.7 no
C28 C27 C26 58.0(5) no
C28 C27 H27A 118.0 no
C26 C27 H27A 118.0 no
C28 C27 H27B 118.0 no
C26 C27 H27B 118.0 no
H27A C27 H27B 115.1 no
C26 C28 C27 63.6(5) no
C26 C28 H28A 117.4 no
C27 C28 H28A 117.4 no
C26 C28 H28B 117.4 no
C27 C28 H28B 117.4 no
H28A C28 H28B 114.5 no
N24 C29 C18 108.7(2) no
N24 C29 C30 113.6(2) no
C18 C29 C30 112.59(18) no
N24 C29 H29A 107.2 no
C18 C29 H29A 107.2 no
C30 C29 H29A 107.2 no
C31 C30 C29 115.01(17) no
C31 C30 H30A 108.5 no
C29 C30 H30A 108.5 no
C31 C30 H30B 108.5 no
C29 C30 H30B 108.5 no
H30A C30 H30B 107.5 no
C32 C31 C33 115.8(2) no
C32 C31 C30 118.4(2) no
C33 C31 C30 124.6(2) no
C3 C32 C31 122.89(18) no
C3 C32 C21 109.98(15) no
C31 C32 C21 125.23(17) no
C34 C33 C31 120.7(2) no
C34 C33 H33A 119.6 no
C31 C33 H33A 119.6 no
C33 C34 C2 122.5(2) no
C33 C34 H34A 118.8 no
C2 C34 H34A 118.8 no

loop_
_geom_bond_atom_site_label_1
_geom_bond_atom_site_label_2
_geom_bond_distance
_geom_bond_publ_flag
O1 C2 1.358(3) no
O1 H1A 0.88(4) no
C2 C3 1.393(3) no
C2 C34 1.397(3) no
C3 C32 1.372(2) no
C3 O4 1.377(2) no
O4 C5 1.470(2) no
C5 C6 1.540(2) no
C5 C21 1.548(2) no
C5 H5A 0.9800 no
C6 O7 1.431(2) no
C6 C20 1.532(3) no
C6 C9 1.583(2) no
O7 C8 1.415(3) no
C8 H8A 0.9600 no
C8 H8B 0.9600 no
C8 H8C 0.9600 no
C9 C17 1.556(2) no
C9 C10 1.567(2) no
C9 H9A 0.9800 no
C10 O11 1.443(2) no
C10 C12 1.522(3) no
C10 C13 1.582(3) no
O11 H11A 0.92(3) no
C12 H12A 0.9600 no
C12 H12B 0.9600 no
C12 H12C 0.9600 no
C13 C14 1.534(4) no
C13 C16 1.541(3) no
C13 C15 1.546(3) no
C14 H14A 0.9600 no
C14 H14B 0.9600 no
C14 H14C 0.9600 no
C15 H15A 0.9600 no
C15 H15B 0.9600 no
C15 H15C 0.9600 no
C16 H16A 0.9600 no
C16 H16B 0.9600 no
C16 H16C 0.9600 no
C17 C18 1.531(3) no
C17 H17A 0.9700 no
C17 H17B 0.9700 no
C18 C19 1.530(3) no
C18 C21 1.544(2) no
C18 C29 1.545(3) no
C19 C20 1.544(3) no
C19 H19A 0.9700 no
C19 H19B 0.9700 no
C20 H20A 0.9700 no
C20 H20B 0.9700 no
C21 C32 1.494(2) no
C21 C22 1.533(3) no
C22 C23 1.522(3) no
C22 H22A 0.9700 no
C22 H22B 0.9700 no
C23 N24 1.472(4) no
C23 H23A 0.9700 no
C23 H23B 0.9700 no
N24 C29 1.456(4) no
N24 C25 1.492(4) no
C25 C26 1.504(7) no
C25 H25A 0.9700 no
C25 H25B 0.9700 no
C26 C28 1.487(9) no
C26 C27 1.572(9) no
C26 H26 0.9800 no
C27 C28 1.493(10) no
C27 H27A 0.9700 no
C27 H27B 0.9700 no
C28 H28A 0.9700 no
C28 H28B 0.9700 no
C29 C30 1.576(4) no
C29 H29A 0.9800 no
C30 C31 1.511(3) no
C30 H30A 0.9700 no
C30 H30B 0.9700 no
C31 C32 1.384(3) no
C31 C33 1.400(3) no
C33 C34 1.388(4) no
C33 H33A 0.9300 no
C34 H34A 0.9300 no

loop_
_geom_hbond_atom_site_label_D
_geom_hbond_atom_site_label_H
_geom_hbond_atom_site_label_A
_geom_hbond_site_symmetry_A
_geom_hbond_distance_DH
_geom_hbond_distance_HA
_geom_hbond_distance_DA
_geom_hbond_angle_DHA
_geom_hbond_publ_flag
O1 H1A O11 2_655 0.88(4) 1.93(4) 2.798(3) 166(3) yes
O11 H11A O7 . 0.92(3) 1.81(3) 2.574(2) 139(3) yes

loop_
_geom_torsion_atom_site_label_1
_geom_torsion_atom_site_label_2
_geom_torsion_atom_site_label_3
_geom_torsion_atom_site_label_4
_geom_torsion
_geom_torsion_publ_flag
C29 N24 C25 C26 -155.4(4) no
C29 N24 C25A C26A -72.2(7) no
